data_7249300
loop_
_publ_author_name
'Shinkawa, Shoyo'
'Kawahata, Masatoshi'
'Yamaguchi, Kentaro'
'Tominaga, Masahide'

_publ_section_title
;
 Dimeric structures of ketones and esters in porous adaptive crystals of
 adamantane-containing macrocycle
;
_journal_issue 38
_journal_name_full CrystEngComm
_journal_page_first 5358
_journal_page_last 5363
_journal_paper_doi 10.1039/D4CE00718B
_journal_volume 26
_journal_year 2024
_chemical_formula_sum 'C62 H60 Br4 N4 O12'
_chemical_formula_weight 1372.78
_space_group_crystal_system triclinic
_space_group_IT_number 2
_space_group_name_Hall '-P 1'
_space_group_name_H-M_alt 'P -1'
_atom_sites_solution_hydrogens geom
_audit_creation_method SHELXL-2019/3
_audit_update_record
;
2024-06-24 deposited with the CCDC.	2024-09-02 downloaded from the CCDC.
;
_cell_angle_alpha 68.692(4)
_cell_angle_beta 89.676(4)
_cell_angle_gamma 86.232(4)
_cell_formula_units_Z 1
_cell_length_a 10.8936(10)
_cell_length_b 11.3460(10)
_cell_length_c 12.0159(11)
_cell_measurement_reflns_used 9971
_cell_measurement_temperature 100(2)
_cell_measurement_theta_max 78.81
_cell_measurement_theta_min 4.07
_cell_volume 1380.4(2)
_computing_cell_refinement 'SAINT (Bruker AXS, 2015)'
_computing_data_collection 'APEX3 (Bruker AXS, 2015)'
_computing_data_reduction 'SAINT (Bruker AXS, 2015)'
_computing_molecular_graphics 'ORTEP-3 for Windows (Farrugia, 1997)'
_computing_publication_material 'SHELXLE (H\"ubschle et al., 2011)'
_computing_structure_refinement 'SHELXL-2019/2 (Sheldrick, 2019)'
_computing_structure_solution 'SHELXT 2018/2 (Sheldrick, 2018)'
_diffrn_ambient_temperature 100(2)
_diffrn_detector_area_resol_mean 10.24
_diffrn_measured_fraction_theta_full 0.991
_diffrn_measured_fraction_theta_max 0.926
_diffrn_measurement_device_type 'BrukerD8 goniometer'
_diffrn_measurement_method 'omega and phi scans'
_diffrn_radiation_type CuK\a
_diffrn_radiation_wavelength 1.54178
_diffrn_reflns_av_R_equivalents 0.0371
_diffrn_reflns_av_unetI/netI 0.0288
_diffrn_reflns_Laue_measured_fraction_full 0.991
_diffrn_reflns_Laue_measured_fraction_max 0.926
_diffrn_reflns_limit_h_max 13
_diffrn_reflns_limit_h_min -13
_diffrn_reflns_limit_k_max 13
_diffrn_reflns_limit_k_min -12
_diffrn_reflns_limit_l_max 15
_diffrn_reflns_limit_l_min -14
_diffrn_reflns_number 20023
_diffrn_reflns_point_group_measured_fraction_full 0.991
_diffrn_reflns_point_group_measured_fraction_max 0.926
_diffrn_reflns_theta_full 67.679
_diffrn_reflns_theta_max 79.636
_diffrn_reflns_theta_min 3.949
_diffrn_source 'rotating-anode X-ray tube'
_exptl_absorpt_coefficient_mu 4.140
_exptl_absorpt_correction_T_max 0.8443
_exptl_absorpt_correction_T_min 0.7215
_exptl_absorpt_correction_type empirical
_exptl_absorpt_process_details 'SADABS G.M.Sheldrick 1996'
_exptl_crystal_colour colourless
_exptl_crystal_density_diffrn 1.651
_exptl_crystal_description prismatic
_exptl_crystal_F_000 696
_exptl_crystal_size_max 0.080
_exptl_crystal_size_mid 0.050
_exptl_crystal_size_min 0.050
_refine_diff_density_max 1.586
_refine_diff_density_min -0.902
_refine_diff_density_rms 0.127
_refine_ls_extinction_method none
_refine_ls_goodness_of_fit_ref 1.041
_refine_ls_hydrogen_treatment constr
_refine_ls_matrix_type full
_refine_ls_number_parameters 372
_refine_ls_number_reflns 5577
_refine_ls_number_restraints 0
_refine_ls_restrained_S_all 1.041
_refine_ls_R_factor_all 0.0509
_refine_ls_R_factor_gt 0.0482
_refine_ls_shift/su_max 0.001
_refine_ls_shift/su_mean 0.000
_refine_ls_structure_factor_coef Fsqd
_refine_ls_weighting_details 'w=1/[\s^2^(Fo^2^)+(0.0707P)^2^+5.0280P] where P=(Fo^2^+2Fc^2^)/3'
_refine_ls_weighting_scheme calc
_refine_ls_wR_factor_gt 0.1331
_refine_ls_wR_factor_ref 0.1358
_reflns_Friedel_coverage 0.000
_reflns_number_gt 5184
_reflns_number_total 5577
_reflns_threshold_expression 'I > 2\s(I)'
_cod_data_source_file d4ce00718b2.cif
_cod_data_source_block 1c
_cod_depositor_comments 'Adding full bibliography for 7249299--7249303.cif.'
_cod_database_code 7249300
_shelx_shelxl_version_number 2019/3
_shelx_space_group_comment
;
The symmetry employed for this shelxl refinement is uniquely defined
by the following loop, which should always be used as a source of
symmetry information in preference to the above space-group names.
They are only intended as comments.
;
_shelx_estimated_absorpt_t_min 0.733
_shelx_estimated_absorpt_t_max 0.820

loop_
_space_group_symop_operation_xyz
'x, y, z'
'-x, -y, -z'

loop_
_atom_site_label
_atom_site_type_symbol
_atom_site_fract_x
_atom_site_fract_y
_atom_site_fract_z
_atom_site_U_iso_or_equiv
_atom_site_adp_type
_atom_site_occupancy
_atom_site_site_symmetry_order
_atom_site_calc_flag
_atom_site_refinement_flags_posn
_atom_site_refinement_flags_adp
_atom_site_refinement_flags_occupancy
_atom_site_disorder_assembly
_atom_site_disorder_group
C1 C 0.1593(3) -0.3703(3) 0.2583(3) 0.0170(6) Uani 1 1 d . . . . .
H1A H 0.247695 -0.368863 0.238722 0.020 Uiso 1 1 calc R U . . .
H1B H 0.135764 -0.458779 0.282093 0.020 Uiso 1 1 calc R U . . .
C2 C 0.0829(3) -0.2855(3) 0.1477(3) 0.0196(7) Uani 1 1 d . . . . .
H2 H 0.097973 -0.317115 0.080856 0.023 Uiso 1 1 calc R U . . .
C3 C 0.1225(3) -0.1498(3) 0.1103(3) 0.0182(7) Uani 1 1 d . . . . .
H3A H 0.074896 -0.094629 0.038136 0.022 Uiso 1 1 calc R U . . .
H3B H 0.210782 -0.148229 0.090262 0.022 Uiso 1 1 calc R U . . .
C4 C 0.1008(3) -0.0984(3) 0.2120(3) 0.0157(6) Uani 1 1 d . . . . .
C5 C -0.0364(3) -0.1038(3) 0.2432(3) 0.0167(6) Uani 1 1 d . . . . .
H5A H -0.051211 -0.073358 0.309895 0.020 Uiso 1 1 calc R U . . .
H5B H -0.086289 -0.047374 0.173261 0.020 Uiso 1 1 calc R U . . .
C6 C -0.0759(3) -0.2395(3) 0.2791(3) 0.0182(7) Uani 1 1 d . . . . .
H6 H -0.165378 -0.240784 0.298192 0.022 Uiso 1 1 calc R U . . .
C7 C -0.0539(3) -0.2872(3) 0.1760(3) 0.0215(7) Uani 1 1 d . . . . .
H7A H -0.080419 -0.374557 0.198889 0.026 Uiso 1 1 calc R U . . .
H7B H -0.102514 -0.232082 0.104615 0.026 Uiso 1 1 calc R U . . .
C8 C -0.0015(3) -0.3257(3) 0.3894(3) 0.0187(7) Uani 1 1 d . . . . .
H8A H -0.026989 -0.413518 0.412790 0.022 Uiso 1 1 calc R U . . .
H8B H -0.018097 -0.296753 0.456755 0.022 Uiso 1 1 calc R U . . .
C9 C 0.8244(3) 0.1860(3) 0.6768(3) 0.0159(6) Uani 1 1 d . . . . .
H9A H 0.837619 0.154383 0.610662 0.019 Uiso 1 1 calc R U . . .
H9B H 0.735640 0.184125 0.695151 0.019 Uiso 1 1 calc R U . . .
C10 C 0.8623(3) 0.3236(3) 0.6370(3) 0.0153(6) Uani 1 1 d . . . . .
C11 C 0.1421(3) 0.0365(3) 0.1733(3) 0.0173(7) Uani 1 1 d . . . . .
C12 C 0.0629(3) 0.1361(3) 0.1778(3) 0.0169(6) Uani 1 1 d . . . . .
H12 H -0.017698 0.120216 0.207617 0.020 Uiso 1 1 calc R U . . .
C13 C 0.1017(3) 0.2587(3) 0.1386(3) 0.0177(7) Uani 1 1 d . . . . .
C14 C 0.2163(3) 0.2856(3) 0.0907(3) 0.0202(7) Uani 1 1 d . . . . .
C15 C 0.2974(3) 0.1879(4) 0.0886(4) 0.0244(8) Uani 1 1 d . . . . .
H15 H 0.377636 0.204771 0.058058 0.029 Uiso 1 1 calc R U . . .
C16 C 0.2609(3) 0.0645(3) 0.1313(4) 0.0243(8) Uani 1 1 d . . . . .
H16 H 0.318070 -0.002684 0.132115 0.029 Uiso 1 1 calc R U . . .
C17 C 0.3298(3) 0.4584(3) 0.0892(3) 0.0166(6) Uani 1 1 d . . . . .
C18 C 0.3618(3) 0.5820(3) 0.0251(3) 0.0182(7) Uani 1 1 d . . . . .
H18 H 0.322147 0.629415 -0.049461 0.022 Uiso 1 1 calc R U . . .
C19 C 0.4977(3) 0.5635(3) 0.1739(3) 0.0162(6) Uani 1 1 d . . . . .
C20 C 0.4615(3) 0.4439(3) 0.2393(3) 0.0182(7) Uani 1 1 d . . . . .
H20 H 0.497036 0.398727 0.316381 0.022 Uiso 1 1 calc R U . . .
C21 C 0.6524(3) 0.5494(3) 0.3156(3) 0.0175(7) Uani 1 1 d . . . . .
C22 C 0.6430(3) 0.5806(3) 0.4165(3) 0.0165(6) Uani 1 1 d . . . . .
C23 C 0.7115(3) 0.5100(3) 0.5202(3) 0.0160(6) Uani 1 1 d . . . . .
H23 H 0.705237 0.533241 0.588549 0.019 Uiso 1 1 calc R U . . .
C24 C 0.7891(3) 0.4055(3) 0.5240(3) 0.0163(6) Uani 1 1 d . . . . .
C25 C 0.7989(3) 0.3772(3) 0.4198(3) 0.0186(7) Uani 1 1 d . . . . .
H25 H 0.852244 0.307544 0.419761 0.022 Uiso 1 1 calc R U . . .
C26 C 0.7321(3) 0.4491(4) 0.3167(3) 0.0214(7) Uani 1 1 d . . . . .
H26 H 0.741198 0.429297 0.246694 0.026 Uiso 1 1 calc R U . . .
N1 N 0.3767(3) 0.3903(3) 0.1954(3) 0.0188(6) Uani 1 1 d . . . . .
N2 N 0.4474(3) 0.6337(3) 0.0678(3) 0.0179(6) Uani 1 1 d . . . . .
O1 O 0.2450(2) 0.4116(2) 0.0360(2) 0.0229(5) Uani 1 1 d . . . . .
O2 O 0.5854(2) 0.6229(2) 0.2122(2) 0.0204(5) Uani 1 1 d . . . . .
Br1 Br -0.00598(4) 0.38866(4) 0.15575(4) 0.03050(14) Uani 1 1 d . . . . .
Br2 Br 0.53813(3) 0.72059(3) 0.41563(3) 0.02171(13) Uani 1 1 d . . . . .
C27 C 0.2227(6) 0.1410(6) 0.4379(5) 0.0568(15) Uani 1 1 d . . . . .
H27A H 0.288281 0.160417 0.379129 0.085 Uiso 1 1 calc R U . . .
H27B H 0.194367 0.218086 0.452050 0.085 Uiso 1 1 calc R U . . .
H27C H 0.153809 0.109275 0.407480 0.085 Uiso 1 1 calc R U . . .
C28 C 0.3518(5) -0.0418(5) 0.5404(6) 0.0488(13) Uani 1 1 d . . . . .
C29 C 0.3948(6) -0.1354(5) 0.6606(6) 0.0586(15) Uani 1 1 d . . . . .
H29A H 0.485842 -0.142263 0.663076 0.070 Uiso 1 1 calc R U . . .
H29B H 0.367033 -0.219657 0.669441 0.070 Uiso 1 1 calc R U . . .
C30 C 0.3498(5) -0.1027(5) 0.7653(5) 0.0515(14) Uani 1 1 d . . . . .
C31 C 0.3852(4) 0.0175(5) 0.8762(4) 0.0365(10) Uani 1 1 d . . . . .
H31A H 0.436171 0.084794 0.878190 0.055 Uiso 1 1 calc R U . . .
H31B H 0.396103 -0.055236 0.951594 0.055 Uiso 1 1 calc R U . . .
H31C H 0.298529 0.049245 0.865484 0.055 Uiso 1 1 calc R U . . .
O3 O 0.2693(4) 0.0453(4) 0.5490(4) 0.0526(9) Uani 1 1 d . . . . .
O4 O 0.3871(4) -0.0472(5) 0.4479(4) 0.0700(12) Uani 1 1 d . . . . .
O5 O 0.2656(3) -0.1481(4) 0.8182(5) 0.0795(17) Uani 1 1 d . . . . .
O6 O 0.4202(3) -0.0195(4) 0.7823(4) 0.0522(9) Uani 1 1 d . . . . .

loop_
_atom_site_aniso_label
_atom_site_aniso_U_11
_atom_site_aniso_U_22
_atom_site_aniso_U_33
_atom_site_aniso_U_23
_atom_site_aniso_U_13
_atom_site_aniso_U_12
C1 0.0198(16) 0.0142(15) 0.0156(15) -0.0043(12) -0.0047(12) 0.0024(12)
C2 0.0224(17) 0.0165(16) 0.0173(16) -0.0035(13) -0.0077(13) 0.0012(13)
C3 0.0197(16) 0.0148(16) 0.0168(16) -0.0021(13) -0.0029(12) 0.0005(13)
C4 0.0135(15) 0.0125(15) 0.0186(16) -0.0026(12) -0.0020(12) -0.0007(12)
C5 0.0142(15) 0.0128(15) 0.0199(16) -0.0022(13) -0.0017(12) 0.0004(12)
C6 0.0131(15) 0.0145(16) 0.0230(17) -0.0018(13) -0.0045(13) -0.0026(12)
C7 0.0234(17) 0.0158(16) 0.0226(17) -0.0034(14) -0.0089(14) -0.0031(13)
C8 0.0145(15) 0.0172(16) 0.0191(16) -0.0001(13) -0.0017(12) -0.0024(12)
C9 0.0131(14) 0.0147(15) 0.0179(16) -0.0038(13) -0.0037(12) -0.0004(12)
C10 0.0148(15) 0.0140(15) 0.0151(15) -0.0029(12) -0.0017(12) -0.0007(12)
C11 0.0178(16) 0.0148(16) 0.0165(15) -0.0023(13) -0.0061(12) 0.0003(12)
C12 0.0186(16) 0.0159(16) 0.0160(15) -0.0055(13) -0.0022(12) -0.0012(13)
C13 0.0223(16) 0.0142(16) 0.0174(16) -0.0074(13) -0.0059(13) 0.0023(13)
C14 0.0236(17) 0.0145(16) 0.0201(16) -0.0029(13) -0.0072(13) -0.0036(13)
C15 0.0182(17) 0.0180(17) 0.032(2) -0.0028(15) -0.0008(14) -0.0030(14)
C16 0.0160(16) 0.0152(17) 0.038(2) -0.0052(15) -0.0012(15) 0.0008(13)
C17 0.0143(15) 0.0164(16) 0.0174(16) -0.0039(13) -0.0040(12) -0.0013(12)
C18 0.0194(16) 0.0156(16) 0.0146(15) 0.0002(13) -0.0035(12) -0.0004(13)
C19 0.0145(15) 0.0182(16) 0.0161(15) -0.0065(13) -0.0034(12) 0.0002(12)
C20 0.0189(16) 0.0185(16) 0.0127(15) -0.0004(13) -0.0041(12) -0.0008(13)
C21 0.0161(15) 0.0164(16) 0.0166(16) -0.0016(13) -0.0053(12) -0.0029(12)
C22 0.0143(15) 0.0121(15) 0.0209(16) -0.0034(13) -0.0005(12) -0.0013(12)
C23 0.0169(15) 0.0144(15) 0.0156(15) -0.0042(12) -0.0011(12) -0.0016(12)
C24 0.0123(14) 0.0152(15) 0.0177(16) -0.0011(13) -0.0031(12) -0.0028(12)
C25 0.0159(15) 0.0189(16) 0.0206(17) -0.0073(14) -0.0032(13) 0.0021(13)
C26 0.0212(17) 0.0230(18) 0.0216(17) -0.0097(14) -0.0021(14) -0.0026(14)
N1 0.0184(14) 0.0170(14) 0.0166(14) -0.0006(11) -0.0044(11) -0.0018(11)
N2 0.0196(14) 0.0158(14) 0.0151(13) -0.0017(11) -0.0033(11) -0.0010(11)
O1 0.0270(13) 0.0152(12) 0.0210(12) 0.0010(10) -0.0126(10) -0.0055(10)
O2 0.0226(12) 0.0173(12) 0.0181(12) -0.0021(9) -0.0104(10) -0.0032(10)
Br1 0.0355(2) 0.0164(2) 0.0406(3) -0.01207(17) 0.00514(18) 0.00132(16)
Br2 0.0226(2) 0.0166(2) 0.0214(2) -0.00259(14) -0.00514(14) 0.00561(14)
C27 0.064(4) 0.065(4) 0.038(3) -0.017(3) -0.015(3) 0.013(3)
C28 0.043(3) 0.050(3) 0.063(3) -0.032(3) -0.002(2) 0.003(2)
C29 0.051(3) 0.036(3) 0.083(4) -0.015(3) -0.003(3) 0.002(2)
C30 0.050(3) 0.031(2) 0.052(3) 0.009(2) 0.004(2) 0.008(2)
C31 0.0245(19) 0.060(3) 0.0200(19) -0.0077(19) -0.0031(15) -0.0042(19)
O3 0.055(2) 0.049(2) 0.051(2) -0.0166(18) -0.0027(18) 0.0087(17)
O4 0.067(3) 0.084(3) 0.074(3) -0.048(3) -0.007(2) 0.008(2)
O5 0.0294(18) 0.0321(19) 0.137(4) 0.017(2) -0.014(2) -0.0042(15)
O6 0.0412(19) 0.055(2) 0.051(2) -0.0078(18) -0.0054(16) -0.0037(17)

loop_
_atom_type_symbol
_atom_type_description
_atom_type_scat_dispersion_real
_atom_type_scat_dispersion_imag
_atom_type_scat_source
C C 0.0181 0.0091 'International Tables Vol C Tables 4.2.6.8 and 6.1.1.4'
H H 0.0000 0.0000 'International Tables Vol C Tables 4.2.6.8 and 6.1.1.4'
N N 0.0311 0.0180 'International Tables Vol C Tables 4.2.6.8 and 6.1.1.4'
O O 0.0492 0.0322 'International Tables Vol C Tables 4.2.6.8 and 6.1.1.4'
Br Br -0.6763 1.2805 'International Tables Vol C Tables 4.2.6.8 and 6.1.1.4'

loop_
_geom_angle_atom_site_label_1
_geom_angle_atom_site_label_2
_geom_angle_atom_site_label_3
_geom_angle
_geom_angle_site_symmetry_1
_geom_angle_site_symmetry_3
_geom_angle_publ_flag
C2 C1 C10 110.5(3) . 2_656 ?
C2 C1 H1A 109.5 . . ?
C10 C1 H1A 109.5 2_656 . ?
C2 C1 H1B 109.5 . . ?
C10 C1 H1B 109.5 2_656 . ?
H1A C1 H1B 108.1 . . ?
C7 C2 C3 109.5(3) . . ?
C7 C2 C1 110.2(3) . . ?
C3 C2 C1 108.9(3) . . ?
C7 C2 H2 109.4 . . ?
C3 C2 H2 109.4 . . ?
C1 C2 H2 109.4 . . ?
C2 C3 C4 110.6(3) . . ?
C2 C3 H3A 109.5 . . ?
C4 C3 H3A 109.5 . . ?
C2 C3 H3B 109.5 . . ?
C4 C3 H3B 109.5 . . ?
H3A C3 H3B 108.1 . . ?
C11 C4 C5 111.7(3) . . ?
C11 C4 C9 110.1(3) . 2_656 ?
C5 C4 C9 108.1(3) . 2_656 ?
C11 C4 C3 109.7(3) . . ?
C5 C4 C3 108.7(3) . . ?
C9 C4 C3 108.5(3) 2_656 . ?
C6 C5 C4 110.6(3) . . ?
C6 C5 H5A 109.5 . . ?
C4 C5 H5A 109.5 . . ?
C6 C5 H5B 109.5 . . ?
C4 C5 H5B 109.5 . . ?
H5A C5 H5B 108.1 . . ?
C8 C6 C5 109.5(3) . . ?
C8 C6 C7 109.6(3) . . ?
C5 C6 C7 109.9(3) . . ?
C8 C6 H6 109.3 . . ?
C5 C6 H6 109.3 . . ?
C7 C6 H6 109.3 . . ?
C2 C7 C6 109.0(3) . . ?
C2 C7 H7A 109.9 . . ?
C6 C7 H7A 109.9 . . ?
C2 C7 H7B 109.9 . . ?
C6 C7 H7B 109.9 . . ?
H7A C7 H7B 108.3 . . ?
C6 C8 C10 110.4(3) . 2_656 ?
C6 C8 H8A 109.6 . . ?
C10 C8 H8A 109.6 2_656 . ?
C6 C8 H8B 109.6 . . ?
C10 C8 H8B 109.6 2_656 . ?
H8A C8 H8B 108.1 . . ?
C10 C9 C4 111.4(3) . 2_656 ?
C10 C9 H9A 109.4 . . ?
C4 C9 H9A 109.4 2_656 . ?
C10 C9 H9B 109.4 . . ?
C4 C9 H9B 109.4 2_656 . ?
H9A C9 H9B 108.0 . . ?
C24 C10 C9 109.3(3) . . ?
C24 C10 C1 112.7(3) . 2_656 ?
C9 C10 C1 108.2(3) . 2_656 ?
C24 C10 C8 109.6(3) . 2_656 ?
C9 C10 C8 109.2(3) . 2_656 ?
C1 C10 C8 107.7(3) 2_656 2_656 ?
C12 C11 C16 117.7(3) . . ?
C12 C11 C4 121.3(3) . . ?
C16 C11 C4 121.1(3) . . ?
C13 C12 C11 120.1(3) . . ?
C13 C12 H12 120.0 . . ?
C11 C12 H12 120.0 . . ?
C14 C13 C12 121.3(3) . . ?
C14 C13 Br1 120.4(3) . . ?
C12 C13 Br1 118.3(3) . . ?
C13 C14 C15 119.4(3) . . ?
C13 C14 O1 119.6(3) . . ?
C15 C14 O1 120.7(3) . . ?
C14 C15 C16 119.5(3) . . ?
C14 C15 H15 120.3 . . ?
C16 C15 H15 120.3 . . ?
C15 C16 C11 121.8(3) . . ?
C15 C16 H16 119.1 . . ?
C11 C16 H16 119.1 . . ?
N1 C17 O1 121.0(3) . . ?
N1 C17 C18 122.7(3) . . ?
O1 C17 C18 116.3(3) . . ?
N2 C18 C17 120.5(3) . . ?
N2 C18 H18 119.7 . . ?
C17 C18 H18 119.7 . . ?
N2 C19 O2 113.6(3) . . ?
N2 C19 C20 122.3(3) . . ?
O2 C19 C20 124.0(3) . . ?
N1 C20 C19 120.9(3) . . ?
N1 C20 H20 119.5 . . ?
C19 C20 H20 119.5 . . ?
C26 C21 C22 119.6(3) . . ?
C26 C21 O2 120.7(3) . . ?
C22 C21 O2 119.7(3) . . ?
C21 C22 C23 120.6(3) . . ?
C21 C22 Br2 120.3(3) . . ?
C23 C22 Br2 119.1(3) . . ?
C24 C23 C22 120.4(3) . . ?
C24 C23 H23 119.8 . . ?
C22 C23 H23 119.8 . . ?
C23 C24 C25 117.9(3) . . ?
C23 C24 C10 121.9(3) . . ?
C25 C24 C10 120.2(3) . . ?
C26 C25 C24 121.2(3) . . ?
C26 C25 H25 119.4 . . ?
C24 C25 H25 119.4 . . ?
C21 C26 C25 120.3(3) . . ?
C21 C26 H26 119.9 . . ?
C25 C26 H26 119.9 . . ?
C17 N1 C20 116.5(3) . . ?
C18 N2 C19 116.9(3) . . ?
C17 O1 C14 119.2(3) . . ?
C19 O2 C21 116.6(3) . . ?
O3 C27 H27A 109.5 . . ?
O3 C27 H27B 109.5 . . ?
H27A C27 H27B 109.5 . . ?
O3 C27 H27C 109.5 . . ?
H27A C27 H27C 109.5 . . ?
H27B C27 H27C 109.5 . . ?
O4 C28 O3 124.2(6) . . ?
O4 C28 C29 123.5(5) . . ?
O3 C28 C29 112.3(5) . . ?
C28 C29 C30 114.7(5) . . ?
C28 C29 H29A 108.6 . . ?
C30 C29 H29A 108.6 . . ?
C28 C29 H29B 108.6 . . ?
C30 C29 H29B 108.6 . . ?
H29A C29 H29B 107.6 . . ?
O5 C30 O6 129.0(7) . . ?
O5 C30 C29 121.0(6) . . ?
O6 C30 C29 110.0(5) . . ?
O6 C31 H31A 109.5 . . ?
O6 C31 H31B 109.5 . . ?
H31A C31 H31B 109.5 . . ?
O6 C31 H31C 109.5 . . ?
H31A C31 H31C 109.5 . . ?
H31B C31 H31C 109.5 . . ?
C28 O3 C27 116.7(5) . . ?
C30 O6 C31 114.3(4) . . ?

loop_
_geom_bond_atom_site_label_1
_geom_bond_atom_site_label_2
_geom_bond_distance
_geom_bond_site_symmetry_2
_geom_bond_publ_flag
C1 C2 1.537(4) . ?
C1 C10 1.544(5) 2_656 ?
C1 H1A 0.9900 . ?
C1 H1B 0.9900 . ?
C2 C7 1.527(5) . ?
C2 C3 1.530(5) . ?
C2 H2 1.0000 . ?
C3 C4 1.544(5) . ?
C3 H3A 0.9900 . ?
C3 H3B 0.9900 . ?
C4 C11 1.528(5) . ?
C4 C5 1.539(4) . ?
C4 C9 1.542(4) 2_656 ?
C5 C6 1.531(4) . ?
C5 H5A 0.9900 . ?
C5 H5B 0.9900 . ?
C6 C8 1.528(4) . ?
C6 C7 1.533(5) . ?
C6 H6 1.0000 . ?
C7 H7A 0.9900 . ?
C7 H7B 0.9900 . ?
C8 C10 1.548(4) 2_656 ?
C8 H8A 0.9900 . ?
C8 H8B 0.9900 . ?
C9 C10 1.542(4) . ?
C9 H9A 0.9900 . ?
C9 H9B 0.9900 . ?
C10 C24 1.530(4) . ?
C11 C12 1.392(5) . ?
C11 C16 1.400(5) . ?
C12 C13 1.392(5) . ?
C12 H12 0.9500 . ?
C13 C14 1.377(5) . ?
C13 Br1 1.893(3) . ?
C14 C15 1.379(5) . ?
C14 O1 1.396(4) . ?
C15 C16 1.389(5) . ?
C15 H15 0.9500 . ?
C16 H16 0.9500 . ?
C17 N1 1.314(4) . ?
C17 O1 1.365(4) . ?
C17 C18 1.399(5) . ?
C18 N2 1.331(5) . ?
C18 H18 0.9500 . ?
C19 N2 1.331(4) . ?
C19 O2 1.377(4) . ?
C19 C20 1.380(5) . ?
C20 N1 1.347(5) . ?
C20 H20 0.9500 . ?
C21 C26 1.380(5) . ?
C21 C22 1.383(5) . ?
C21 O2 1.396(4) . ?
C22 C23 1.399(5) . ?
C22 Br2 1.891(3) . ?
C23 C24 1.397(5) . ?
C23 H23 0.9500 . ?
C24 C25 1.403(5) . ?
C25 C26 1.388(5) . ?
C25 H25 0.9500 . ?
C26 H26 0.9500 . ?
C27 O3 1.450(6) . ?
C27 H27A 0.9800 . ?
C27 H27B 0.9800 . ?
C27 H27C 0.9800 . ?
C28 O4 1.195(7) . ?
C28 O3 1.323(6) . ?
C28 C29 1.503(9) . ?
C29 C30 1.507(9) . ?
C29 H29A 0.9900 . ?
C29 H29B 0.9900 . ?
C30 O5 1.152(7) . ?
C30 O6 1.325(7) . ?
C31 O6 1.384(6) . ?
C31 H31A 0.9800 . ?
C31 H31B 0.9800 . ?
C31 H31C 0.9800 . ?

loop_
_geom_torsion_atom_site_label_1
_geom_torsion_atom_site_label_2
_geom_torsion_atom_site_label_3
_geom_torsion_atom_site_label_4
_geom_torsion
_geom_torsion_site_symmetry_1
_geom_torsion_site_symmetry_2
_geom_torsion_site_symmetry_3
_geom_torsion_site_symmetry_4
_geom_torsion_publ_flag
C10 C1 C2 C7 -59.6(4) 2_656 . . . ?
C10 C1 C2 C3 60.5(4) 2_656 . . . ?
C7 C2 C3 C4 60.3(4) . . . . ?
C1 C2 C3 C4 -60.2(4) . . . . ?
C2 C3 C4 C11 179.4(3) . . . . ?
C2 C3 C4 C5 -58.2(3) . . . . ?
C2 C3 C4 C9 59.1(3) . . . 2_656 ?
C11 C4 C5 C6 178.8(3) . . . . ?
C9 C4 C5 C6 -59.9(3) 2_656 . . . ?
C3 C4 C5 C6 57.6(3) . . . . ?
C4 C5 C6 C8 60.9(4) . . . . ?
C4 C5 C6 C7 -59.5(3) . . . . ?
C3 C2 C7 C6 -60.5(4) . . . . ?
C1 C2 C7 C6 59.2(4) . . . . ?
C8 C6 C7 C2 -60.1(3) . . . . ?
C5 C6 C7 C2 60.3(3) . . . . ?
C5 C6 C8 C10 -59.3(4) . . . 2_656 ?
C7 C6 C8 C10 61.3(4) . . . 2_656 ?
C4 C9 C10 C24 177.9(3) 2_656 . . . ?
C4 C9 C10 C1 -59.0(3) 2_656 . . 2_656 ?
C4 C9 C10 C8 58.0(4) 2_656 . . 2_656 ?
C5 C4 C11 C12 5.1(4) . . . . ?
C9 C4 C11 C12 -115.1(3) 2_656 . . . ?
C3 C4 C11 C12 125.6(3) . . . . ?
C5 C4 C11 C16 -174.6(3) . . . . ?
C9 C4 C11 C16 65.3(4) 2_656 . . . ?
C3 C4 C11 C16 -54.0(4) . . . . ?
C16 C11 C12 C13 1.5(5) . . . . ?
C4 C11 C12 C13 -178.1(3) . . . . ?
C11 C12 C13 C14 2.5(5) . . . . ?
C11 C12 C13 Br1 -176.2(2) . . . . ?
C12 C13 C14 C15 -4.3(5) . . . . ?
Br1 C13 C14 C15 174.4(3) . . . . ?
C12 C13 C14 O1 170.3(3) . . . . ?
Br1 C13 C14 O1 -11.0(4) . . . . ?
C13 C14 C15 C16 2.0(6) . . . . ?
O1 C14 C15 C16 -172.5(3) . . . . ?
C14 C15 C16 C11 2.1(6) . . . . ?
C12 C11 C16 C15 -3.9(6) . . . . ?
C4 C11 C16 C15 175.8(3) . . . . ?
N1 C17 C18 N2 3.5(6) . . . . ?
O1 C17 C18 N2 -177.3(3) . . . . ?
N2 C19 C20 N1 3.1(5) . . . . ?
O2 C19 C20 N1 -178.7(3) . . . . ?
C26 C21 C22 C23 -1.3(5) . . . . ?
O2 C21 C22 C23 -178.5(3) . . . . ?
C26 C21 C22 Br2 178.2(3) . . . . ?
O2 C21 C22 Br2 0.9(4) . . . . ?
C21 C22 C23 C24 -1.0(5) . . . . ?
Br2 C22 C23 C24 179.5(2) . . . . ?
C22 C23 C24 C25 2.2(5) . . . . ?
C22 C23 C24 C10 -178.1(3) . . . . ?
C9 C10 C24 C23 120.0(3) . . . . ?
C1 C10 C24 C23 -0.4(4) 2_656 . . . ?
C8 C10 C24 C23 -120.4(3) 2_656 . . . ?
C9 C10 C24 C25 -60.3(4) . . . . ?
C1 C10 C24 C25 179.3(3) 2_656 . . . ?
C8 C10 C24 C25 59.3(4) 2_656 . . . ?
C23 C24 C25 C26 -1.2(5) . . . . ?
C10 C24 C25 C26 179.1(3) . . . . ?
C22 C21 C26 C25 2.4(5) . . . . ?
O2 C21 C26 C25 179.5(3) . . . . ?
C24 C25 C26 C21 -1.1(5) . . . . ?
O1 C17 N1 C20 178.7(3) . . . . ?
C18 C17 N1 C20 -2.1(5) . . . . ?
C19 C20 N1 C17 -1.0(5) . . . . ?
C17 C18 N2 C19 -1.4(5) . . . . ?
O2 C19 N2 C18 179.9(3) . . . . ?
C20 C19 N2 C18 -1.7(5) . . . . ?
N1 C17 O1 C14 -5.8(5) . . . . ?
C18 C17 O1 C14 174.9(3) . . . . ?
C13 C14 O1 C17 111.2(4) . . . . ?
C15 C14 O1 C17 -74.2(5) . . . . ?
N2 C19 O2 C21 -172.5(3) . . . . ?
C20 C19 O2 C21 9.2(5) . . . . ?
C26 C21 O2 C19 66.5(4) . . . . ?
C22 C21 O2 C19 -116.3(3) . . . . ?
O4 C28 C29 C30 173.3(6) . . . . ?
O3 C28 C29 C30 -7.8(7) . . . . ?
C28 C29 C30 O5 98.1(6) . . . . ?
C28 C29 C30 O6 -82.0(6) . . . . ?
O4 C28 O3 C27 -1.7(9) . . . . ?
C29 C28 O3 C27 179.4(5) . . . . ?
O5 C30 O6 C31 -0.8(8) . . . . ?
C29 C30 O6 C31 179.4(4) . . . . ?
